data_7132559
loop_
_publ_author_name
'Nishibe, Asuka'
'Akiyoshi, Ryohei'
'Saeki, Akinori'
'Ogasawara, Kazuyoshi'
'Tsuruoka, Takaaki'
'Tanaka, Daisuke'

_publ_section_title
;
 Engineering of CdS-chain arrays assembled through S&#x22ef;S interactions
 in 1D semiconductive coordination polymers.
;
_journal_issue 10
_journal_name_full 'Chemical communications (Cambridge, England)'
_journal_page_first 1277
_journal_page_last 1280
_journal_paper_doi 10.1039/d3cc05689a
_journal_volume 60
_journal_year 2024
_chemical_formula_moiety 'C14 H14 Cd O2 S2'
_chemical_formula_sum 'C14 H14 Cd O2 S2'
_chemical_formula_weight 390.77
_space_group_crystal_system triclinic
_space_group_IT_number 2
_space_group_name_Hall '-P 1'
_space_group_name_H-M_alt 'P -1'
_atom_sites_solution_hydrogens geom
_atom_sites_solution_primary dual
_audit_creation_date 2023-06-30
_audit_creation_method
;
Olex2 1.5
(compiled 2023.03.06 svn.rbb2c1857 for OlexSys, GUI svn.r6748)
;
_audit_update_record
;
2023-11-10 deposited with the CCDC.	2023-12-29 downloaded from the CCDC.
;
_cell_angle_alpha 92.960(3)
_cell_angle_beta 101.422(3)
_cell_angle_gamma 105.459(3)
_cell_formula_units_Z 2
_cell_length_a 6.8847(3)
_cell_length_b 8.4110(3)
_cell_length_c 12.8724(4)
_cell_measurement_reflns_used 4989
_cell_measurement_temperature 150
_cell_measurement_theta_max 31.1880
_cell_measurement_theta_min 3.1190
_cell_volume 699.89(5)
_computing_cell_refinement 'CrysAlisPro 1.171.41.93a (Rigaku OD, 2020)'
_computing_data_collection 'CrysAlisPro 1.171.41.93a (Rigaku OD, 2020)'
_computing_data_reduction 'CrysAlisPro 1.171.41.93a (Rigaku OD, 2020)'
_computing_molecular_graphics 'Olex2 1.5 (Dolomanov et al., 2009)'
_computing_publication_material 'Olex2 1.5 (Dolomanov et al., 2009)'
_computing_structure_refinement 'SHELXL 2018/3 (Sheldrick, 2015)'
_computing_structure_solution 'SHELXT 2018/2 (Sheldrick, 2018)'
_diffrn_ambient_temperature 150
_diffrn_detector 'CCD plate'
_diffrn_measured_fraction_theta_full 0.985
_diffrn_measured_fraction_theta_max 0.849
_diffrn_measurement_details
;
List of Runs (angles in degrees, time in seconds):

  # Type    Start    End  Width  t~exp~   \w     \q     \k     \f   Frames
#--------------------------------------------------------------------------
  1  \w   -110.00  70.00   0.50   34.00    --  -20.00  45.00   0.00  360
  2  \w   -110.00  70.00   0.50   34.00    --  -20.00  45.00  90.00  360
;
_diffrn_measurement_device 'abstract diffractometer'
_diffrn_measurement_device_type 'dtrek-CrysAlisPro-abstract goniometer imported rigaku-d*trek images'
_diffrn_measurement_method '\w scans'
_diffrn_orient_matrix_type 'CrysAlisPro convention (1999,Acta A55,543-557)'
_diffrn_orient_matrix_UB_11 0.0221385000
_diffrn_orient_matrix_UB_12 0.0875035000
_diffrn_orient_matrix_UB_13 0.0092913000
_diffrn_orient_matrix_UB_21 0.0156014000
_diffrn_orient_matrix_UB_22 0.0072534000
_diffrn_orient_matrix_UB_23 -0.0525901000
_diffrn_orient_matrix_UB_31 -0.1061780000
_diffrn_orient_matrix_UB_32 -0.0063771000
_diffrn_orient_matrix_UB_33 -0.0186342000
_diffrn_radiation_monochromator graphite
_diffrn_radiation_probe x-ray
_diffrn_radiation_type 'Mo K\a'
_diffrn_radiation_wavelength 0.71073
_diffrn_reflns_av_R_equivalents 0.0195
_diffrn_reflns_av_unetI/netI 0.0277
_diffrn_reflns_Laue_measured_fraction_full 0.985
_diffrn_reflns_Laue_measured_fraction_max 0.849
_diffrn_reflns_limit_h_max 9
_diffrn_reflns_limit_h_min -9
_diffrn_reflns_limit_k_max 11
_diffrn_reflns_limit_k_min -12
_diffrn_reflns_limit_l_max 16
_diffrn_reflns_limit_l_min -17
_diffrn_reflns_number 6739
_diffrn_reflns_point_group_measured_fraction_full 0.985
_diffrn_reflns_point_group_measured_fraction_max 0.849
_diffrn_reflns_theta_full 25.242
_diffrn_reflns_theta_max 31.101
_diffrn_reflns_theta_min 2.528
_diffrn_source 'fine-focus sealed X-ray tube'
_diffrn_source_type 'Enhance (Mo) X-ray Source'
_exptl_absorpt_coefficient_mu 1.851
_exptl_absorpt_correction_T_max 1.00000
_exptl_absorpt_correction_T_min 0.76883
_exptl_absorpt_correction_type multi-scan
_exptl_absorpt_process_details
;
CrysAlisPro 1.171.41.93a (Rigaku Oxford Diffraction, 2020)
Empirical absorption correction using spherical harmonics,
implemented in SCALE3 ABSPACK scaling algorithm.
;
_exptl_crystal_colour colourless
_exptl_crystal_colour_primary colourless
_exptl_crystal_density_diffrn 1.854
_exptl_crystal_description needle
_exptl_crystal_F_000 388
_exptl_crystal_size_max 0.3
_exptl_crystal_size_mid 0.02
_exptl_crystal_size_min 0.02
_refine_diff_density_max 0.701
_refine_diff_density_min -0.582
_refine_diff_density_rms 0.122
_refine_ls_extinction_method none
_refine_ls_goodness_of_fit_ref 1.054
_refine_ls_hydrogen_treatment constr
_refine_ls_matrix_type full
_refine_ls_number_parameters 174
_refine_ls_number_reflns 3818
_refine_ls_number_restraints 0
_refine_ls_restrained_S_all 1.054
_refine_ls_R_factor_all 0.0287
_refine_ls_R_factor_gt 0.0233
_refine_ls_shift/su_max 0.001
_refine_ls_shift/su_mean 0.000
_refine_ls_structure_factor_coef Fsqd
_refine_ls_weighting_details 'w=1/[\s^2^(Fo^2^)+(0.0310P)^2^+0.0836P] where P=(Fo^2^+2Fc^2^)/3'
_refine_ls_weighting_scheme calc
_refine_ls_wR_factor_gt 0.0550
_refine_ls_wR_factor_ref 0.0577
_reflns_Friedel_coverage 0.000
_reflns_number_gt 3354
_reflns_number_total 3818
_reflns_threshold_expression 'I > 2\s(I)'
_cod_data_source_file d3cc05689a2.cif
_cod_data_source_block an103_6_4_autored
_cod_depositor_comments 'Adding full bibliography for 7132559--7132561.cif.'
_cod_database_code 7132559
_shelx_shelxl_version_number 2018/3
_chemical_oxdiff_formula 'C H S Cd O'
_shelx_space_group_comment
;
The symmetry employed for this shelxl refinement is uniquely defined
by the following loop, which should always be used as a source of
symmetry information in preference to the above space-group names.
They are only intended as comments.
;
_shelx_estimated_absorpt_t_max 0.964
_shelx_estimated_absorpt_t_min 0.607
_olex2_refinement_description
;
1. Fixed Uiso
 At 1.2 times of:
  All C(H) groups
 At 1.5 times of:
  All C(H,H,H) groups
2.a Aromatic/amide H refined with riding coordinates:
 C4(H4), C10(H10), C11(H11), C3(H3), C2(H2), C5(H5), C12(H12), C13(H13)
2.b Idealised Me refined as rotating group:
 C14(H14A,H14B,H14C), C7(H7A,H7B,H7C)
;
_olex2_submission_special_instructions 'No special instructions were received'
_oxdiff_exptl_absorpt_empirical_details
;
Empirical correction (ABSPACK) includes:
- Absorption correction using spherical harmonics
- Frame scaling
- Detector area scaling
;
_oxdiff_exptl_absorpt_empirical_full_max 1.361
_oxdiff_exptl_absorpt_empirical_full_min 0.621

loop_
_space_group_symop_operation_xyz
'x, y, z'
'-x, -y, -z'

loop_
_atom_site_label
_atom_site_type_symbol
_atom_site_fract_x
_atom_site_fract_y
_atom_site_fract_z
_atom_site_U_iso_or_equiv
_atom_site_adp_type
_atom_site_occupancy
_atom_site_site_symmetry_order
_atom_site_calc_flag
_atom_site_refinement_flags_posn
_atom_site_refinement_flags_adp
_atom_site_refinement_flags_occupancy
_atom_site_disorder_assembly
_atom_site_disorder_group
Cd1 Cd 0.74896(2) 0.49858(2) 0.50100(2) 0.01602(5) Uani 1 1 d . . . . .
S1 S 0.91031(7) 0.26172(5) 0.46685(4) 0.01604(9) Uani 1 1 d . . . . .
S2 S 0.51031(7) 0.39180(5) 0.63103(4) 0.01628(9) Uani 1 1 d . . . . .
O2 O 0.6280(2) 0.74981(16) 0.62232(11) 0.0194(3) Uani 1 1 d . . . . .
O1 O 0.9345(2) 0.49809(16) 0.30808(11) 0.0200(3) Uani 1 1 d . . . . .
C4 C 0.7226(3) 0.1339(2) 0.10496(16) 0.0232(4) Uani 1 1 d . . . . .
H4 H 0.682944 0.106693 0.029787 0.028 Uiso 1 1 calc R U . . .
C10 C 0.7382(3) 0.8381(2) 0.81303(16) 0.0202(4) Uani 1 1 d . . . . .
H10 H 0.775479 0.952164 0.802185 0.024 Uiso 1 1 calc R U . . .
C9 C 0.6596(3) 0.7171(2) 0.72650(15) 0.0168(3) Uani 1 1 d . . . . .
C11 C 0.7622(3) 0.7913(3) 0.91639(16) 0.0244(4) Uani 1 1 d . . . . .
H11 H 0.815980 0.873766 0.975969 0.029 Uiso 1 1 calc R U . . .
C3 C 0.7035(3) 0.0092(2) 0.17143(17) 0.0241(4) Uani 1 1 d . . . . .
H3 H 0.651321 -0.103658 0.141818 0.029 Uiso 1 1 calc R U . . .
C2 C 0.7604(3) 0.0486(2) 0.28114(16) 0.0199(4) Uani 1 1 d . . . . .
H2 H 0.746430 -0.037874 0.326165 0.024 Uiso 1 1 calc R U . . .
C1 C 0.8377(3) 0.2134(2) 0.32632(15) 0.0163(3) Uani 1 1 d . . . . .
C6 C 0.8568(3) 0.3390(2) 0.25788(15) 0.0164(3) Uani 1 1 d . . . . .
C5 C 0.8001(3) 0.2998(2) 0.14843(15) 0.0203(4) Uani 1 1 d . . . . .
H5 H 0.813853 0.385550 0.102885 0.024 Uiso 1 1 calc R U . . .
C12 C 0.7081(3) 0.6257(3) 0.93216(16) 0.0256(4) Uani 1 1 d . . . . .
H12 H 0.723573 0.594312 1.002508 0.031 Uiso 1 1 calc R U . . .
C13 C 0.6310(3) 0.5047(2) 0.84508(15) 0.0208(4) Uani 1 1 d . . . . .
H13 H 0.595184 0.390909 0.856586 0.025 Uiso 1 1 calc R U . . .
C8 C 0.6055(3) 0.5477(2) 0.74124(15) 0.0159(3) Uani 1 1 d . . . . .
C14 C 0.6866(3) 0.9200(2) 0.60078(16) 0.0225(4) Uani 1 1 d . . . . .
H14A H 0.651046 0.925412 0.523714 0.034 Uiso 1 1 calc R U . . .
H14B H 0.835815 0.967828 0.627319 0.034 Uiso 1 1 calc R U . . .
H14C H 0.612858 0.982856 0.636611 0.034 Uiso 1 1 calc R U . . .
C7 C 0.9510(3) 0.6326(2) 0.24358(16) 0.0239(4) Uani 1 1 d . . . . .
H7A H 1.042155 0.623862 0.195277 0.036 Uiso 1 1 calc R U . . .
H7B H 1.008296 0.738150 0.289519 0.036 Uiso 1 1 calc R U . . .
H7C H 0.813731 0.627846 0.201763 0.036 Uiso 1 1 calc R U . . .

loop_
_atom_site_aniso_label
_atom_site_aniso_U_11
_atom_site_aniso_U_22
_atom_site_aniso_U_33
_atom_site_aniso_U_23
_atom_site_aniso_U_13
_atom_site_aniso_U_12
Cd1 0.01300(8) 0.01808(7) 0.01617(8) -0.00005(5) 0.00295(6) 0.00360(5)
S1 0.0166(2) 0.01436(19) 0.0162(2) 0.00115(15) 0.00376(18) 0.00281(16)
S2 0.0164(2) 0.0152(2) 0.0160(2) 0.00174(15) 0.00323(17) 0.00255(16)
O2 0.0239(7) 0.0154(6) 0.0179(7) 0.0042(5) 0.0043(6) 0.0036(5)
O1 0.0256(7) 0.0133(6) 0.0186(7) 0.0004(5) 0.0027(6) 0.0032(5)
C4 0.0222(10) 0.0261(10) 0.0183(9) -0.0073(7) 0.0003(8) 0.0066(8)
C10 0.0178(9) 0.0197(9) 0.0220(10) -0.0004(7) 0.0034(8) 0.0049(7)
C9 0.0149(9) 0.0203(8) 0.0169(9) 0.0038(7) 0.0043(7) 0.0069(7)
C11 0.0231(10) 0.0309(10) 0.0176(9) -0.0063(8) 0.0016(8) 0.0088(8)
C3 0.0219(10) 0.0187(9) 0.0279(11) -0.0080(8) 0.0029(9) 0.0032(8)
C2 0.0176(9) 0.0147(8) 0.0263(10) -0.0010(7) 0.0060(8) 0.0024(7)
C1 0.0131(8) 0.0166(8) 0.0187(9) 0.0003(7) 0.0038(7) 0.0036(7)
C6 0.0121(8) 0.0156(8) 0.0199(9) -0.0026(7) 0.0021(7) 0.0034(6)
C5 0.0212(10) 0.0209(9) 0.0186(9) 0.0009(7) 0.0034(8) 0.0067(8)
C12 0.0273(11) 0.0367(11) 0.0146(9) 0.0039(8) 0.0043(8) 0.0122(9)
C13 0.0204(9) 0.0244(9) 0.0191(9) 0.0072(7) 0.0045(8) 0.0075(8)
C8 0.0140(8) 0.0179(8) 0.0159(8) 0.0019(7) 0.0032(7) 0.0045(7)
C14 0.0248(10) 0.0171(8) 0.0252(10) 0.0059(7) 0.0049(8) 0.0051(7)
C7 0.0307(11) 0.0160(8) 0.0243(10) 0.0044(7) 0.0052(9) 0.0056(8)

loop_
_atom_type_symbol
_atom_type_description
_atom_type_scat_dispersion_real
_atom_type_scat_dispersion_imag
_atom_type_scat_source
C C 0.0033 0.0016 'International Tables Vol C Tables 4.2.6.8 and 6.1.1.4'
H H 0.0000 0.0000 'International Tables Vol C Tables 4.2.6.8 and 6.1.1.4'
Cd Cd -0.8075 1.2024 'International Tables Vol C Tables 4.2.6.8 and 6.1.1.4'
O O 0.0106 0.0060 'International Tables Vol C Tables 4.2.6.8 and 6.1.1.4'
S S 0.1246 0.1234 'International Tables Vol C Tables 4.2.6.8 and 6.1.1.4'

loop_
_geom_angle_atom_site_label_1
_geom_angle_atom_site_label_2
_geom_angle_atom_site_label_3
_geom_angle
_geom_angle_site_symmetry_1
_geom_angle_site_symmetry_3
_geom_angle_publ_flag
Cd1 Cd1 Cd1 178.802(8) 2_666 2_766 ?
S1 Cd1 Cd1 48.336(10) . 2_766 ?
S1 Cd1 Cd1 48.014(11) 2_766 2_766 ?
S1 Cd1 Cd1 132.312(12) . 2_666 ?
S1 Cd1 Cd1 131.322(12) 2_766 2_666 ?
S1 Cd1 S1 96.350(14) . 2_766 ?
S1 Cd1 S2 129.812(15) 2_766 . ?
S1 Cd1 S2 128.992(15) . 2_666 ?
S1 Cd1 S2 104.981(14) . . ?
S1 Cd1 S2 103.319(15) 2_766 2_666 ?
S2 Cd1 Cd1 132.423(12) . 2_766 ?
S2 Cd1 Cd1 48.759(10) 2_666 2_666 ?
S2 Cd1 Cd1 130.072(12) 2_666 2_766 ?
S2 Cd1 Cd1 48.745(11) . 2_666 ?
S2 Cd1 S2 97.504(14) 2_666 . ?
Cd1 S1 Cd1 83.649(13) . 2_766 ?
C1 S1 Cd1 104.32(6) . 2_766 ?
C1 S1 Cd1 103.43(6) . . ?
Cd1 S2 Cd1 82.497(14) 2_666 . ?
C8 S2 Cd1 104.30(6) . 2_666 ?
C8 S2 Cd1 103.14(6) . . ?
C9 O2 C14 118.18(15) . . ?
C6 O1 C7 118.21(15) . . ?
C3 C4 H4 120.0 . . ?
C3 C4 C5 119.94(18) . . ?
C5 C4 H4 120.0 . . ?
C9 C10 H10 120.2 . . ?
C9 C10 C11 119.57(18) . . ?
C11 C10 H10 120.2 . . ?
O2 C9 C10 124.16(17) . . ?
O2 C9 C8 114.96(16) . . ?
C10 C9 C8 120.88(17) . . ?
C10 C11 H11 119.9 . . ?
C12 C11 C10 120.23(19) . . ?
C12 C11 H11 119.9 . . ?
C4 C3 H3 119.9 . . ?
C4 C3 C2 120.15(18) . . ?
C2 C3 H3 119.9 . . ?
C3 C2 H2 119.6 . . ?
C3 C2 C1 120.89(18) . . ?
C1 C2 H2 119.6 . . ?
C2 C1 S1 120.35(14) . . ?
C2 C1 C6 118.41(18) . . ?
C6 C1 S1 121.24(14) . . ?
O1 C6 C1 115.10(17) . . ?
O1 C6 C5 124.20(17) . . ?
C5 C6 C1 120.71(17) . . ?
C4 C5 H5 120.1 . . ?
C6 C5 C4 119.90(18) . . ?
C6 C5 H5 120.1 . . ?
C11 C12 H12 120.0 . . ?
C11 C12 C13 119.97(18) . . ?
C13 C12 H12 120.0 . . ?
C12 C13 H13 119.5 . . ?
C12 C13 C8 121.06(18) . . ?
C8 C13 H13 119.5 . . ?
C9 C8 S2 121.23(14) . . ?
C13 C8 S2 120.48(14) . . ?
C13 C8 C9 118.28(17) . . ?
O2 C14 H14A 109.5 . . ?
O2 C14 H14B 109.5 . . ?
O2 C14 H14C 109.5 . . ?
H14A C14 H14B 109.5 . . ?
H14A C14 H14C 109.5 . . ?
H14B C14 H14C 109.5 . . ?
O1 C7 H7A 109.5 . . ?
O1 C7 H7B 109.5 . . ?
O1 C7 H7C 109.5 . . ?
H7A C7 H7B 109.5 . . ?
H7A C7 H7C 109.5 . . ?
H7B C7 H7C 109.5 . . ?

loop_
_geom_bond_atom_site_label_1
_geom_bond_atom_site_label_2
_geom_bond_distance
_geom_bond_site_symmetry_2
_geom_bond_publ_flag
Cd1 Cd1 3.4556(3) 2_766 ?
Cd1 Cd1 3.4295(3) 2_666 ?
Cd1 S1 2.5844(5) . ?
Cd1 S1 2.5975(5) 2_766 ?
Cd1 S2 2.6005(5) 2_666 ?
Cd1 S2 2.6011(5) . ?
S1 C1 1.7733(19) . ?
S2 C8 1.7729(19) . ?
O2 C9 1.370(2) . ?
O2 C14 1.438(2) . ?
O1 C6 1.373(2) . ?
O1 C7 1.431(2) . ?
C4 H4 0.9500 . ?
C4 C3 1.383(3) . ?
C4 C5 1.396(3) . ?
C10 H10 0.9500 . ?
C10 C9 1.386(3) . ?
C10 C11 1.398(3) . ?
C9 C8 1.406(2) . ?
C11 H11 0.9500 . ?
C11 C12 1.379(3) . ?
C3 H3 0.9500 . ?
C3 C2 1.386(3) . ?
C2 H2 0.9500 . ?
C2 C1 1.394(2) . ?
C1 C6 1.406(3) . ?
C6 C5 1.383(3) . ?
C5 H5 0.9500 . ?
C12 H12 0.9500 . ?
C12 C13 1.390(3) . ?
C13 H13 0.9500 . ?
C13 C8 1.393(3) . ?
C14 H14A 0.9800 . ?
C14 H14B 0.9800 . ?
C14 H14C 0.9800 . ?
C7 H7A 0.9800 . ?
C7 H7B 0.9800 . ?
C7 H7C 0.9800 . ?

loop_
_geom_torsion_atom_site_label_1
_geom_torsion_atom_site_label_2
_geom_torsion_atom_site_label_3
_geom_torsion_atom_site_label_4
_geom_torsion
_geom_torsion_site_symmetry_1
_geom_torsion_site_symmetry_2
_geom_torsion_site_symmetry_3
_geom_torsion_site_symmetry_4
_geom_torsion_publ_flag
Cd1 S1 C1 C2 -134.52(14) . . . . ?
Cd1 S1 C1 C2 138.71(14) 2_766 . . . ?
Cd1 S1 C1 C6 45.63(16) . . . . ?
Cd1 S1 C1 C6 -41.13(16) 2_766 . . . ?
Cd1 S2 C8 C9 42.52(16) . . . . ?
Cd1 S2 C8 C9 -42.95(16) 2_666 . . . ?
Cd1 S2 C8 C13 -136.60(15) . . . . ?
Cd1 S2 C8 C13 137.92(15) 2_666 . . . ?
S1 C1 C6 O1 0.0(2) . . . . ?
S1 C1 C6 C5 179.87(15) . . . . ?
O2 C9 C8 S2 1.6(2) . . . . ?
O2 C9 C8 C13 -179.29(17) . . . . ?
O1 C6 C5 C4 179.98(18) . . . . ?
C4 C3 C2 C1 -0.1(3) . . . . ?
C10 C9 C8 S2 -178.55(15) . . . . ?
C10 C9 C8 C13 0.6(3) . . . . ?
C10 C11 C12 C13 0.5(3) . . . . ?
C9 C10 C11 C12 0.0(3) . . . . ?
C11 C10 C9 O2 179.28(18) . . . . ?
C11 C10 C9 C8 -0.6(3) . . . . ?
C11 C12 C13 C8 -0.5(3) . . . . ?
C3 C4 C5 C6 -0.3(3) . . . . ?
C3 C2 C1 S1 -179.86(15) . . . . ?
C3 C2 C1 C6 0.0(3) . . . . ?
C2 C1 C6 O1 -179.85(16) . . . . ?
C2 C1 C6 C5 0.0(3) . . . . ?
C1 C6 C5 C4 0.1(3) . . . . ?
C5 C4 C3 C2 0.3(3) . . . . ?
C12 C13 C8 S2 179.11(16) . . . . ?
C12 C13 C8 C9 0.0(3) . . . . ?
C14 O2 C9 C10 2.3(3) . . . . ?
C14 O2 C9 C8 -177.83(16) . . . . ?
C7 O1 C6 C1 -177.67(16) . . . . ?
C7 O1 C6 C5 2.5(3) . . . . ?
